data_7231029
loop_
_publ_author_name
'Thorp-Greenwood, Flora L.'
'Berry, Gilberte Therese'
'Boyadjieva, Sophia S.'
'Oldknow, Samuel'
'Hardie, Michaele J.'

_publ_section_title
;
 2D networks of metallo-capsules and other coordination polymers from a
 hexapodal ligand
;
_journal_issue 28
_journal_name_full CrystEngComm
_journal_page_first 3960
_journal_paper_doi 10.1039/C8CE00806J
_journal_volume 20
_journal_year 2018
_chemical_formula_sum 'C114 H81 Co3 I6 N12 O28.5'
_chemical_formula_weight 3013.10
_chemical_name_systematic 'tetraquobis{hexakis(isonicotinoyl)cyclotricatechylene}diiodotricobalt(II) iodide'
_space_group_IT_number 15
_space_group_name_Hall '-C 2yc'
_space_group_name_H-M_alt 'C 1 2/c 1'
_symmetry_cell_setting monoclinic
_symmetry_space_group_name_Hall '-C 2yc'
_symmetry_space_group_name_H-M 'C 1 2/c 1'
_atom_sites_solution_hydrogens geom
_atom_sites_solution_primary direct
_atom_sites_solution_secondary difmap
_audit_creation_method SHELXL-97
_audit_update_record
;
2018-02-09 deposited with the CCDC.
2018-06-13 downloaded from the CCDC.
;
_cell_angle_alpha 90.00
_cell_angle_beta 110.579(3)
_cell_angle_gamma 90.00
_cell_formula_units_Z 4
_cell_length_a 35.4694(8)
_cell_length_b 20.3503(5)
_cell_length_c 33.3657(7)
_cell_measurement_reflns_used 6054
_cell_measurement_temperature 100(2)
_cell_measurement_theta_max 59.277
_cell_measurement_theta_min 4.140
_cell_volume 22547.0(10)
_computing_structure_refinement 'SHELXL-97 (Sheldrick, 1997)'
_computing_structure_solution 'SHELXS-97 (Sheldrick, 1990)'
_diffrn_ambient_temperature 100(2)
_diffrn_measured_fraction_theta_full 0.806
_diffrn_measured_fraction_theta_max 0.806
_diffrn_measurement_device_type 'SuperNova, Dual, Cu at zero, Atlas'
_diffrn_measurement_method '\w scans'
_diffrn_radiation_monochromator mirror
_diffrn_radiation_source 'SuperNova (Cu) X-ray Source'
_diffrn_radiation_type CuK\a
_diffrn_radiation_wavelength 1.54184
_diffrn_reflns_av_R_equivalents 0.0344
_diffrn_reflns_av_sigmaI/netI 0.0577
_diffrn_reflns_limit_h_max 37
_diffrn_reflns_limit_h_min -33
_diffrn_reflns_limit_k_max 16
_diffrn_reflns_limit_k_min -22
_diffrn_reflns_limit_l_max 36
_diffrn_reflns_limit_l_min -37
_diffrn_reflns_number 19206
_diffrn_reflns_theta_full 59.64
_diffrn_reflns_theta_max 59.64
_diffrn_reflns_theta_min 2.83
_exptl_absorpt_coefficient_mu 8.506
_exptl_absorpt_correction_T_max 1.00000
_exptl_absorpt_correction_T_min 0.83634
_exptl_absorpt_correction_type multi-scan
_exptl_absorpt_process_details
;
CrysAlisPro, Agilent Technologies,
Version 1.171.37.34 (release 22-05-2014 CrysAlis171 .NET)
(compiled May 22 2014,16:03:01)
Empirical absorption correction using spherical harmonics,
 implemented in SCALE3 ABSPACK scaling algorithm.
;
_exptl_crystal_colour orange
_exptl_crystal_density_diffrn 0.888
_exptl_crystal_density_method 'not measured'
_exptl_crystal_description block
_exptl_crystal_F_000 5904
_exptl_crystal_size_max 0.05
_exptl_crystal_size_mid 0.05
_exptl_crystal_size_min 0.04
_refine_diff_density_max 1.337
_refine_diff_density_min -1.636
_refine_diff_density_rms 0.116
_refine_ls_extinction_method none
_refine_ls_goodness_of_fit_ref 1.559
_refine_ls_hydrogen_treatment constr
_refine_ls_matrix_type full
_refine_ls_number_parameters 715
_refine_ls_number_reflns 13349
_refine_ls_number_restraints 0
_refine_ls_restrained_S_all 1.559
_refine_ls_R_factor_all 0.1620
_refine_ls_R_factor_gt 0.1409
_refine_ls_shift/su_max 0.000
_refine_ls_shift/su_mean 0.000
_refine_ls_structure_factor_coef Fsqd
_refine_ls_weighting_details 'calc w=1/[\s^2^(Fo^2^)+(0.2000P)^2^+0.0000P] where P=(Fo^2^+2Fc^2^)/3'
_refine_ls_weighting_scheme calc
_refine_ls_wR_factor_gt 0.3930
_refine_ls_wR_factor_ref 0.4171
_reflns_number_gt 9188
_reflns_number_total 13349
_reflns_threshold_expression >2sigma(I)
_cod_data_source_file c8ce00806j2.cif
_cod_data_source_block coi2sqd
_cod_depositor_comments
;
The following automatic conversions were performed:

'_symmetry_cell_setting' value 'Monoclinic' changed to 'monoclinic'
according to
/home/data/users/saulius/crontab/automatic-downloads/rss-feeds/RSC/lib/dictionaries/cif_core.dic
dictionary named 'cif_core.dic' version 2.4.2 from 2011-04-26.

Automatic conversion script
Id: cif_fix_values 4973 2017-02-22 13:04:09Z antanas 

 Adding full bibliography for 7231022--7231030.cif.
;
_cod_original_cell_volume 22547.0(9)
_cod_original_sg_symbol_H-M C2/c
_cod_original_formula_sum 'C114 H81 Co3 I6 N12 O28.50'
_cod_database_code 7231029
_platon_squeeze_void_probe_radius 1.20

loop_
_symmetry_equiv_pos_as_xyz
'x, y, z'
'-x, y, -z+1/2'
'x+1/2, y+1/2, z'
'-x+1/2, y+1/2, -z+1/2'
'-x, -y, -z'
'x, -y, z-1/2'
'-x+1/2, -y+1/2, -z'
'x+1/2, -y+1/2, z-1/2'

loop_
_atom_site_label
_atom_site_type_symbol
_atom_site_fract_x
_atom_site_fract_y
_atom_site_fract_z
_atom_site_U_iso_or_equiv
_atom_site_adp_type
_atom_site_occupancy
_atom_site_symmetry_multiplicity
_atom_site_calc_flag
_atom_site_refinement_flags
_atom_site_disorder_assembly
_atom_site_disorder_group
Co2 Co 0.25077(4) 0.22350(8) 0.24931(4) 0.0562(5) Uani 1 1 d . . .
Co1 Co 0.5000 -0.02853(9) 0.2500 0.0628(6) Uani 1 2 d S . .
O1 O 0.57075(15) 0.2481(3) 0.38249(17) 0.0479(14) Uani 1 1 d . . .
O2 O 0.6252(3) 0.1839(4) 0.4125(2) 0.093(2) Uani 1 1 d . . .
O3 O 0.63899(15) 0.3110(3) 0.38225(16) 0.0522(15) Uani 1 1 d . . .
O4 O 0.6987(2) 0.2970(4) 0.43493(19) 0.080(2) Uani 1 1 d . . .
O5 O 0.64538(16) 0.6235(3) 0.38248(17) 0.0516(14) Uani 1 1 d . . .
O6 O 0.6631(2) 0.7233(4) 0.4125(2) 0.085(2) Uani 1 1 d . . .
O7 O 0.57829(16) 0.6955(3) 0.38068(16) 0.0475(13) Uani 1 1 d . . .
O8 O 0.5840(2) 0.7678(3) 0.4346(2) 0.0737(19) Uani 1 1 d . . .
O9 O 0.41954(12) 0.5469(2) 0.37800(14) 0.0339(11) Uani 1 1 d . . .
O10 O 0.37822(14) 0.5124(3) 0.41218(15) 0.0489(14) Uani 1 1 d . . .
O11 O 0.41663(13) 0.4107(3) 0.37704(14) 0.0374(12) Uani 1 1 d . . .
O12 O 0.40598(17) 0.3562(3) 0.43133(16) 0.0620(18) Uani 1 1 d . . .
O13 O 0.4430(2) -0.0297(3) 0.2721(2) 0.224(2) Uiso 0.75 1 d P . .
N1 N 0.5287(3) 0.0461(4) 0.2956(3) 0.070(2) Uani 1 1 d . . .
N2 N 0.7235(2) 0.2456(5) 0.2988(2) 0.068(2) Uani 1 1 d . . .
N3 N 0.7224(2) 0.7051(4) 0.2960(2) 0.063(2) Uani 1 1 d . . .
N4 N 0.5274(3) 0.8971(4) 0.2987(3) 0.078(2) Uani 1 1 d . . .
N5 N 0.2949(2) 0.6655(4) 0.2963(2) 0.063(2) Uani 1 1 d . . .
N6 N 0.2983(2) 0.2765(4) 0.29723(19) 0.060(2) Uani 1 1 d . . .
C1 C 0.5780(2) 0.3759(4) 0.4622(2) 0.0333(16) Uani 1 1 d . . .
C2 C 0.5652(2) 0.3214(4) 0.4361(2) 0.0396(17) Uani 1 1 d . . .
H2 H 0.5413 0.2993 0.4352 0.048 Uiso 1 1 calc R . .
C3 C 0.5867(2) 0.2980(4) 0.4109(2) 0.0425(19) Uani 1 1 d . . .
C4 C 0.6214(2) 0.3326(4) 0.4118(2) 0.0391(18) Uani 1 1 d . . .
C5 C 0.6344(2) 0.3864(4) 0.4367(2) 0.0413(19) Uani 1 1 d . . .
H5 H 0.6580 0.4086 0.4366 0.050 Uiso 1 1 calc R . .
C6 C 0.61357(19) 0.4100(4) 0.4627(2) 0.0314(16) Uani 1 1 d . . .
C7 C 0.62895(19) 0.4708(4) 0.48864(19) 0.0320(16) Uani 1 1 d . . .
H7A H 0.6588 0.4697 0.5001 0.038 Uiso 1 1 calc R . .
H7B H 0.6194 0.4714 0.5132 0.038 Uiso 1 1 calc R . .
C8 C 0.61488(18) 0.5333(4) 0.4622(2) 0.0314(16) Uani 1 1 d . . .
C9 C 0.6360(2) 0.5536(4) 0.4357(2) 0.0382(17) Uani 1 1 d . . .
H9 H 0.6591 0.5296 0.4359 0.046 Uiso 1 1 calc R . .
C10 C 0.6239(2) 0.6071(4) 0.4098(2) 0.045(2) Uani 1 1 d . . .
C11 C 0.5911(2) 0.6434(4) 0.4086(2) 0.0411(18) Uani 1 1 d . . .
C12 C 0.5693(2) 0.6231(4) 0.4347(2) 0.0375(17) Uani 1 1 d . . .
H12 H 0.5462 0.6472 0.4339 0.045 Uiso 1 1 calc R . .
C13 C 0.58082(18) 0.5691(3) 0.46145(18) 0.0232(14) Uani 1 1 d . . .
C14 C 0.55443(18) 0.5508(3) 0.48598(19) 0.0264(14) Uani 1 1 d . . .
H14A H 0.5448 0.5914 0.4957 0.032 Uiso 1 1 calc R . .
H14B H 0.5704 0.5255 0.5117 0.032 Uiso 1 1 calc R . .
C15 C 0.51819(17) 0.5099(3) 0.45939(19) 0.0213(14) Uani 1 1 d . . .
C16 C 0.48454(18) 0.5430(3) 0.43235(18) 0.0245(14) Uani 1 1 d . . .
H16 H 0.4843 0.5897 0.4322 0.029 Uiso 1 1 calc R . .
C17 C 0.45234(19) 0.5099(4) 0.4064(2) 0.0322(16) Uani 1 1 d . . .
C18 C 0.45163(19) 0.4422(4) 0.40653(19) 0.0328(16) Uani 1 1 d . . .
C19 C 0.48300(18) 0.4081(3) 0.43234(19) 0.0262(14) Uani 1 1 d . . .
H19 H 0.4823 0.3614 0.4324 0.031 Uiso 1 1 calc R . .
C20 C 0.51732(17) 0.4420(3) 0.45957(17) 0.0238(14) Uani 1 1 d . . .
C21 C 0.55277(19) 0.3994(3) 0.4874(2) 0.0290(15) Uani 1 1 d . . .
H21A H 0.5698 0.4255 0.5122 0.035 Uiso 1 1 calc R . .
H21B H 0.5422 0.3611 0.4984 0.035 Uiso 1 1 calc R . .
C22 C 0.5920(3) 0.1924(5) 0.3848(3) 0.063(2) Uani 1 1 d . . .
C23 C 0.5685(3) 0.1414(4) 0.3537(3) 0.060(2) Uani 1 1 d . . .
C24 C 0.5906(3) 0.0880(5) 0.3478(4) 0.082(3) Uani 1 1 d . . .
H24 H 0.6186 0.0836 0.3635 0.099 Uiso 1 1 calc R . .
C25 C 0.5701(4) 0.0430(6) 0.3184(4) 0.095(4) Uani 1 1 d . . .
H25 H 0.5847 0.0071 0.3130 0.114 Uiso 1 1 calc R . .
C26 C 0.5097(3) 0.0994(5) 0.3031(3) 0.075(3) Uani 1 1 d . . .
H26 H 0.4817 0.1043 0.2876 0.090 Uiso 1 1 calc R . .
C27 C 0.5290(3) 0.1472(5) 0.3322(3) 0.072(3) Uani 1 1 d . . .
H27 H 0.5144 0.1837 0.3370 0.087 Uiso 1 1 calc R . .
C28 C 0.6790(3) 0.2984(6) 0.3984(3) 0.080(4) Uani 1 1 d . . .
C29 C 0.6932(3) 0.2773(5) 0.3632(3) 0.062(2) Uani 1 1 d . . .
C30 C 0.7345(3) 0.2813(6) 0.3709(3) 0.081(4) Uani 1 1 d . . .
H30 H 0.7531 0.2949 0.3978 0.097 Uiso 1 1 calc R . .
C31 C 0.7469(3) 0.2648(7) 0.3378(3) 0.089(4) Uani 1 1 d . . .
H31 H 0.7750 0.2672 0.3431 0.107 Uiso 1 1 calc R . .
C32 C 0.6852(3) 0.2397(6) 0.2929(3) 0.071(3) Uani 1 1 d . . .
H32 H 0.6680 0.2215 0.2666 0.085 Uiso 1 1 calc R . .
C33 C 0.6676(3) 0.2591(5) 0.3238(3) 0.064(3) Uani 1 1 d . . .
H33 H 0.6393 0.2591 0.3170 0.077 Uiso 1 1 calc R . .
C34 C 0.6635(3) 0.6844(5) 0.3854(3) 0.060(2) Uani 1 1 d . . .
C35 C 0.6841(3) 0.6896(5) 0.3546(3) 0.059(2) Uani 1 1 d . . .
C36 C 0.6958(4) 0.7495(6) 0.3478(3) 0.085(4) Uani 1 1 d . . .
H36 H 0.6925 0.7863 0.3638 0.102 Uiso 1 1 calc R . .
C37 C 0.7132(3) 0.7563(5) 0.3166(3) 0.070(3) Uani 1 1 d . . .
H37 H 0.7189 0.7994 0.3093 0.084 Uiso 1 1 calc R . .
C38 C 0.7114(3) 0.6440(6) 0.3028(3) 0.069(3) Uani 1 1 d . . .
H38 H 0.7170 0.6077 0.2879 0.083 Uiso 1 1 calc R . .
C39 C 0.6911(3) 0.6340(5) 0.3326(3) 0.070(3) Uani 1 1 d . . .
H39 H 0.6827 0.5914 0.3374 0.083 Uiso 1 1 calc R . .
C40 C 0.5737(3) 0.7571(4) 0.3961(3) 0.062(2) Uani 1 1 d . . .
C41 C 0.5588(3) 0.8039(4) 0.3612(3) 0.057(2) Uani 1 1 d . . .
C42 C 0.5388(4) 0.8613(6) 0.3685(4) 0.095(4) Uani 1 1 d . . .
H42 H 0.5364 0.8680 0.3956 0.115 Uiso 1 1 calc R . .
C43 C 0.5232(5) 0.9062(6) 0.3368(4) 0.107(5) Uani 1 1 d . . .
H43 H 0.5094 0.9437 0.3416 0.128 Uiso 1 1 calc R . .
C44 C 0.5436(4) 0.8459(4) 0.2896(3) 0.085(4) Uani 1 1 d . . .
H44 H 0.5447 0.8411 0.2617 0.102 Uiso 1 1 calc R . .
C45 C 0.5606(3) 0.7944(4) 0.3218(3) 0.069(3) Uani 1 1 d . . .
H45 H 0.5724 0.7559 0.3151 0.083 Uiso 1 1 calc R . .
C46 C 0.3836(2) 0.5459(4) 0.3835(2) 0.0387(18) Uani 1 1 d . . .
C47 C 0.3532(2) 0.5885(5) 0.3530(2) 0.047(2) Uani 1 1 d . . .
C48 C 0.3646(2) 0.6348(5) 0.3300(2) 0.052(2) Uani 1 1 d . . .
H48 H 0.3920 0.6405 0.3326 0.063 Uiso 1 1 calc R . .
C49 C 0.3338(2) 0.6736(5) 0.3023(3) 0.062(3) Uani 1 1 d . . .
H49 H 0.3410 0.7077 0.2869 0.074 Uiso 1 1 calc R . .
C50 C 0.2852(2) 0.6176(6) 0.3194(3) 0.071(3) Uani 1 1 d . . .
H50 H 0.2576 0.6108 0.3154 0.085 Uiso 1 1 calc R . .
C51 C 0.3139(2) 0.5781(6) 0.3488(3) 0.077(4) Uani 1 1 d . . .
H51 H 0.3065 0.5455 0.3650 0.093 Uiso 1 1 calc R . .
C52 C 0.3969(2) 0.3663(4) 0.3935(2) 0.045(2) Uani 1 1 d . . .
C53 C 0.3624(2) 0.3368(5) 0.3589(3) 0.059(3) Uani 1 1 d . . .
C54 C 0.3454(2) 0.3650(5) 0.3191(3) 0.060(3) Uani 1 1 d . . .
H54 H 0.3550 0.4053 0.3120 0.072 Uiso 1 1 calc R . .
C55 C 0.3137(3) 0.3318(5) 0.2900(3) 0.067(3) Uani 1 1 d . . .
H55 H 0.3019 0.3507 0.2623 0.080 Uiso 1 1 calc R . .
C56 C 0.3141(3) 0.2501(5) 0.3369(3) 0.070(3) Uani 1 1 d . . .
H56 H 0.3024 0.2112 0.3431 0.084 Uiso 1 1 calc R . .
C57 C 0.3467(3) 0.2777(5) 0.3688(3) 0.065(3) Uani 1 1 d . . .
H57 H 0.3580 0.2578 0.3962 0.078 Uiso 1 1 calc R . .
I1 I 0.46395(13) 0.7352(2) 0.39936(15) 0.1988(16) Uiso 0.50 1 d P A 1
I2 I 0.73235(10) 0.46460(16) 0.41589(11) 0.1747(12) Uiso 0.50 1 d P B 1
I3 I 0.29030(17) 0.1284(3) 0.27105(18) 0.199(2) Uiso 0.25 1 d P . .
I4 I 0.21132(18) 0.3200(3) 0.22844(17) 0.202(2) Uiso 0.25 1 d P . .
O4A O 0.21132(18) 0.3200(3) 0.22844(17) 0.202(2) Uiso 0.75 1 d P . .
O3A O 0.29030(17) 0.1284(3) 0.27105(18) 0.199(2) Uiso 0.75 1 d P . .
I8 I 0.46871(12) 0.7377(2) 0.42494(15) 0.1055(12) Uiso 0.25 1 d P C 3
I13 I 0.4430(2) -0.0297(3) 0.2721(2) 0.224(2) Uiso 0.25 1 d P . .

loop_
_atom_site_aniso_label
_atom_site_aniso_U_11
_atom_site_aniso_U_22
_atom_site_aniso_U_33
_atom_site_aniso_U_23
_atom_site_aniso_U_13
_atom_site_aniso_U_12
Co2 0.0465(8) 0.0973(12) 0.0330(7) -0.0143(7) 0.0242(6) -0.0462(7)
Co1 0.1039(17) 0.0245(11) 0.0615(13) 0.000 0.0311(12) 0.000
O1 0.043(3) 0.045(3) 0.056(3) -0.016(3) 0.018(3) 0.011(2)
O2 0.108(6) 0.069(5) 0.078(5) -0.022(4) 0.002(4) 0.033(4)
O3 0.040(3) 0.080(4) 0.049(3) -0.007(3) 0.031(3) 0.023(3)
O4 0.070(4) 0.127(6) 0.040(3) -0.010(4) 0.016(3) 0.043(4)
O5 0.060(3) 0.055(4) 0.061(3) 0.016(3) 0.047(3) -0.007(3)
O6 0.110(6) 0.087(5) 0.082(5) -0.014(4) 0.063(5) -0.042(4)
O7 0.069(4) 0.036(3) 0.051(3) 0.011(3) 0.038(3) -0.007(3)
O8 0.107(5) 0.060(4) 0.064(4) -0.009(3) 0.042(4) -0.021(4)
O9 0.021(2) 0.052(3) 0.028(2) 0.006(2) 0.0081(19) 0.0040(19)
O10 0.027(3) 0.088(4) 0.036(3) 0.016(3) 0.017(2) 0.012(2)
O11 0.027(2) 0.057(3) 0.029(2) -0.014(2) 0.0121(19) -0.020(2)
O12 0.057(3) 0.095(5) 0.031(3) 0.002(3) 0.011(2) -0.044(3)
N1 0.100(6) 0.038(5) 0.069(5) 0.004(4) 0.023(5) 0.021(4)
N2 0.041(4) 0.121(7) 0.041(4) -0.005(4) 0.011(3) 0.033(4)
N3 0.066(5) 0.091(6) 0.041(4) -0.008(4) 0.030(4) -0.048(4)
N4 0.124(7) 0.039(5) 0.071(5) 0.010(5) 0.033(5) -0.007(5)
N5 0.046(4) 0.108(7) 0.047(4) 0.021(4) 0.030(3) 0.027(4)
N6 0.061(4) 0.094(6) 0.025(3) 0.001(4) 0.014(3) -0.045(4)
C1 0.034(4) 0.042(5) 0.028(3) -0.005(3) 0.016(3) 0.006(3)
C2 0.044(4) 0.040(5) 0.043(4) -0.002(4) 0.025(3) 0.002(3)
C3 0.044(4) 0.053(5) 0.038(4) -0.010(4) 0.024(3) 0.013(4)
C4 0.042(4) 0.055(5) 0.027(3) -0.002(4) 0.021(3) 0.013(4)
C5 0.028(4) 0.073(6) 0.027(3) 0.001(4) 0.015(3) 0.006(3)
C6 0.031(4) 0.045(5) 0.025(3) 0.004(3) 0.017(3) 0.002(3)
C7 0.021(3) 0.059(5) 0.023(3) 0.009(3) 0.017(3) 0.004(3)
C8 0.016(3) 0.051(5) 0.031(3) -0.003(3) 0.012(3) -0.005(3)
C9 0.031(4) 0.047(5) 0.047(4) 0.011(4) 0.027(3) -0.002(3)
C10 0.039(4) 0.063(6) 0.053(4) 0.005(4) 0.040(4) -0.006(4)
C11 0.046(4) 0.052(5) 0.034(4) 0.013(4) 0.026(3) -0.001(4)
C12 0.037(4) 0.046(5) 0.034(4) -0.008(4) 0.019(3) -0.015(3)
C13 0.027(3) 0.019(4) 0.023(3) -0.002(3) 0.009(3) -0.006(2)
C14 0.024(3) 0.038(4) 0.020(3) -0.005(3) 0.011(3) 0.006(3)
C15 0.024(3) 0.022(4) 0.026(3) -0.003(3) 0.018(3) 0.000(2)
C16 0.034(4) 0.024(4) 0.023(3) 0.004(3) 0.018(3) 0.001(3)
C17 0.025(4) 0.055(5) 0.022(3) 0.002(3) 0.014(3) 0.001(3)
C18 0.035(4) 0.047(5) 0.018(3) -0.013(3) 0.011(3) -0.012(3)
C19 0.028(3) 0.030(4) 0.028(3) 0.001(3) 0.018(3) -0.004(3)
C20 0.019(3) 0.042(4) 0.016(3) -0.004(3) 0.013(2) -0.002(3)
C21 0.036(4) 0.027(4) 0.030(3) -0.001(3) 0.019(3) 0.000(3)
C22 0.074(6) 0.046(6) 0.062(6) -0.012(5) 0.015(5) 0.013(4)
C23 0.079(6) 0.047(6) 0.058(5) -0.002(5) 0.027(5) 0.027(5)
C24 0.089(7) 0.049(6) 0.086(7) -0.026(6) 0.003(6) 0.021(5)
C25 0.101(9) 0.070(8) 0.105(9) -0.049(7) 0.026(7) 0.021(6)
C26 0.090(7) 0.044(6) 0.087(7) -0.010(6) 0.025(6) 0.011(5)
C27 0.097(8) 0.036(5) 0.085(7) -0.017(5) 0.035(6) 0.009(5)
C28 0.073(7) 0.128(10) 0.035(5) 0.004(5) 0.015(5) 0.051(6)
C29 0.052(5) 0.084(7) 0.047(5) -0.003(5) 0.016(4) 0.019(5)
C30 0.055(6) 0.155(11) 0.035(5) -0.001(5) 0.019(4) 0.050(6)
C31 0.048(6) 0.158(12) 0.058(6) -0.013(7) 0.016(5) 0.033(6)
C32 0.056(6) 0.115(9) 0.045(5) -0.006(5) 0.022(4) 0.034(5)
C33 0.041(5) 0.113(8) 0.041(5) -0.011(5) 0.019(4) 0.024(5)
C34 0.055(5) 0.083(7) 0.050(5) -0.017(5) 0.027(4) -0.026(5)
C35 0.061(5) 0.067(6) 0.058(5) -0.013(5) 0.031(4) -0.030(5)
C36 0.102(8) 0.092(8) 0.079(7) -0.018(6) 0.055(7) -0.051(7)
C37 0.095(8) 0.073(7) 0.059(6) -0.012(6) 0.050(6) -0.043(6)
C38 0.073(6) 0.085(8) 0.061(6) -0.020(5) 0.039(5) -0.024(5)
C39 0.078(7) 0.075(7) 0.077(6) 0.005(6) 0.055(5) -0.025(5)
C40 0.095(7) 0.036(5) 0.063(6) -0.007(5) 0.036(5) -0.015(5)
C41 0.093(7) 0.036(5) 0.056(5) -0.005(4) 0.043(5) -0.008(4)
C42 0.169(12) 0.060(7) 0.073(7) -0.002(6) 0.061(8) 0.031(7)
C43 0.202(15) 0.069(8) 0.074(7) 0.018(7) 0.079(9) 0.038(9)
C44 0.192(12) 0.016(5) 0.074(7) -0.003(5) 0.079(8) 0.003(6)
C45 0.127(9) 0.023(5) 0.067(6) 0.008(5) 0.047(6) 0.018(5)
C46 0.032(4) 0.065(5) 0.019(3) -0.002(4) 0.010(3) 0.003(3)
C47 0.038(4) 0.084(6) 0.026(4) 0.005(4) 0.019(3) 0.012(4)
C48 0.026(4) 0.079(6) 0.053(5) 0.022(5) 0.015(3) 0.016(4)
C49 0.041(5) 0.103(8) 0.051(5) 0.029(5) 0.028(4) 0.034(5)
C50 0.020(4) 0.134(9) 0.063(5) 0.032(6) 0.021(4) 0.029(5)
C51 0.031(5) 0.156(11) 0.053(5) 0.054(6) 0.026(4) 0.037(5)
C52 0.034(4) 0.065(6) 0.043(4) -0.014(4) 0.024(3) -0.024(4)
C53 0.039(4) 0.100(8) 0.043(4) -0.007(5) 0.022(4) -0.027(4)
C54 0.045(4) 0.087(7) 0.043(5) 0.005(5) 0.008(4) -0.035(4)
C55 0.063(6) 0.087(8) 0.040(5) 0.005(5) 0.006(4) -0.035(5)
C56 0.071(6) 0.095(8) 0.044(5) -0.006(5) 0.021(4) -0.045(5)
C57 0.075(6) 0.083(7) 0.038(4) -0.005(5) 0.021(4) -0.048(5)

loop_
_atom_type_symbol
_atom_type_description
_atom_type_scat_dispersion_real
_atom_type_scat_dispersion_imag
_atom_type_scat_source
C C 0.0181 0.0091 'International Tables Vol C Tables 4.2.6.8 and 6.1.1.4'
H H 0.0000 0.0000 'International Tables Vol C Tables 4.2.6.8 and 6.1.1.4'
N N 0.0311 0.0180 'International Tables Vol C Tables 4.2.6.8 and 6.1.1.4'
O O 0.0492 0.0322 'International Tables Vol C Tables 4.2.6.8 and 6.1.1.4'
Co Co -2.3653 3.6143 'International Tables Vol C Tables 4.2.6.8 and 6.1.1.4'
I I -0.3257 6.8362 'International Tables Vol C Tables 4.2.6.8 and 6.1.1.4'

loop_
_geom_angle_atom_site_label_1
_geom_angle_atom_site_label_2
_geom_angle_atom_site_label_3
_geom_angle
_geom_angle_site_symmetry_1
_geom_angle_site_symmetry_3
N5 Co2 N2 90.0(3) 4_545 2_655
N5 Co2 N6 176.5(3) 4_545 .
N2 Co2 N6 91.3(2) 2_655 .
N5 Co2 N3 89.3(2) 4_545 3_445
N2 Co2 N3 176.9(3) 2_655 3_445
N6 Co2 N3 89.6(2) . 3_445
N5 Co2 I3 89.2(3) 4_545 .
N2 Co2 I3 92.2(3) 2_655 .
N6 Co2 I3 87.5(3) . .
N3 Co2 I3 90.7(3) 3_445 .
N5 Co2 I4 91.5(3) 4_545 .
N2 Co2 I4 88.2(3) 2_655 .
N6 Co2 I4 91.7(3) . .
N3 Co2 I4 88.8(3) 3_445 .
I3 Co2 I4 179.1(2) . .
N1 Co1 N1 89.4(4) . 2_655
N1 Co1 N4 176.9(3) . 2_645
N1 Co1 N4 89.3(3) 2_655 2_645
N1 Co1 N4 89.3(3) . 1_545
N1 Co1 N4 176.9(3) 2_655 1_545
N4 Co1 N4 92.2(4) 2_645 1_545
N1 Co1 I13 89.1(3) . 2_655
N1 Co1 I13 91.7(3) 2_655 2_655
N4 Co1 I13 88.2(3) 2_645 2_655
N4 Co1 I13 91.1(3) 1_545 2_655
N1 Co1 O13 89.1(3) . 2_655
N1 Co1 O13 91.7(3) 2_655 2_655
N4 Co1 O13 88.2(3) 2_645 2_655
N4 Co1 O13 91.1(3) 1_545 2_655
I13 Co1 O13 0.0(4) 2_655 2_655
N1 Co1 O13 91.7(3) . .
N1 Co1 O13 89.1(3) 2_655 .
N4 Co1 O13 91.1(3) 2_645 .
N4 Co1 O13 88.2(3) 1_545 .
I13 Co1 O13 178.9(3) 2_655 .
O13 Co1 O13 178.9(3) 2_655 .
C22 O1 C3 119.9(6) . .
C28 O3 C4 116.2(6) . .
C34 O5 C10 120.4(6) . .
C11 O7 C40 120.0(6) . .
C46 O9 C17 119.3(5) . .
C52 O11 C18 117.4(5) . .
C26 N1 C25 115.7(9) . .
C26 N1 Co1 124.2(7) . .
C25 N1 Co1 120.1(6) . .
C32 N2 C31 115.5(8) . .
C32 N2 Co2 124.0(6) . 2_655
C31 N2 Co2 120.5(6) . 2_655
C38 N3 C37 119.4(7) . .
C38 N3 Co2 121.1(7) . 3
C37 N3 Co2 119.3(6) . 3
C44 N4 C43 123.1(9) . .
C44 N4 Co1 120.6(7) . 1_565
C43 N4 Co1 116.0(8) . 1_565
C49 N5 C50 117.3(7) . .
C49 N5 Co2 121.6(6) . 4
C50 N5 Co2 121.1(5) . 4
C55 N6 C56 117.7(7) . .
C55 N6 Co2 124.0(5) . .
C56 N6 Co2 118.2(6) . .
C2 C1 C6 119.1(6) . .
C2 C1 C21 118.7(6) . .
C6 C1 C21 122.1(6) . .
C1 C2 C3 121.6(7) . .
C1 C2 H2 119.2 . .
C3 C2 H2 119.2 . .
O1 C3 C2 119.2(7) . .
O1 C3 C4 122.0(6) . .
C2 C3 C4 118.2(7) . .
C5 C4 O3 122.8(7) . .
C5 C4 C3 121.6(6) . .
O3 C4 C3 115.4(7) . .
C4 C5 C6 121.0(7) . .
C4 C5 H5 119.5 . .
C6 C5 H5 119.5 . .
C5 C6 C1 118.5(7) . .
C5 C6 C7 118.3(6) . .
C1 C6 C7 123.1(5) . .
C6 C7 C8 112.0(5) . .
C6 C7 H7A 109.2 . .
C8 C7 H7A 109.2 . .
C6 C7 H7B 109.2 . .
C8 C7 H7B 109.2 . .
H7A C7 H7B 107.9 . .
C13 C8 C9 118.8(7) . .
C13 C8 C7 123.2(5) . .
C9 C8 C7 117.9(6) . .
C10 C9 C8 120.9(7) . .
C10 C9 H9 119.5 . .
C8 C9 H9 119.5 . .
C9 C10 C11 121.7(6) . .
C9 C10 O5 118.4(6) . .
C11 C10 O5 119.8(7) . .
C10 C11 O7 120.6(6) . .
C10 C11 C12 117.8(7) . .
O7 C11 C12 121.4(7) . .
C13 C12 C11 121.9(7) . .
C13 C12 H12 119.0 . .
C11 C12 H12 119.0 . .
C12 C13 C8 118.8(6) . .
C12 C13 C14 116.9(6) . .
C8 C13 C14 124.2(6) . .
C13 C14 C15 112.3(5) . .
C13 C14 H14A 109.1 . .
C15 C14 H14A 109.1 . .
C13 C14 H14B 109.1 . .
C15 C14 H14B 109.1 . .
H14A C14 H14B 107.9 . .
C20 C15 C16 118.1(5) . .
C20 C15 C14 123.9(5) . .
C16 C15 C14 117.9(5) . .
C17 C16 C15 121.1(6) . .
C17 C16 H16 119.5 . .
C15 C16 H16 119.5 . .
C16 C17 C18 120.7(6) . .
C16 C17 O9 118.2(6) . .
C18 C17 O9 121.2(6) . .
C19 C18 C17 120.6(6) . .
C19 C18 O11 122.3(6) . .
C17 C18 O11 117.1(6) . .
C18 C19 C20 119.6(6) . .
C18 C19 H19 120.2 . .
C20 C19 H19 120.2 . .
C15 C20 C19 120.0(6) . .
C15 C20 C21 123.4(5) . .
C19 C20 C21 116.6(6) . .
C1 C21 C20 111.3(5) . .
C1 C21 H21A 109.4 . .
C20 C21 H21A 109.4 . .
C1 C21 H21B 109.4 . .
C20 C21 H21B 109.4 . .
H21A C21 H21B 108.0 . .
O2 C22 O1 122.0(8) . .
O2 C22 C23 125.4(8) . .
O1 C22 C23 112.3(8) . .
C27 C23 C24 121.9(9) . .
C27 C23 C22 122.4(8) . .
C24 C23 C22 115.7(9) . .
C25 C24 C23 116.5(10) . .
C25 C24 H24 121.8 . .
C23 C24 H24 121.8 . .
C24 C25 N1 123.9(9) . .
C24 C25 H25 118.1 . .
N1 C25 H25 118.1 . .
N1 C26 C27 123.1(10) . .
N1 C26 H26 118.5 . .
C27 C26 H26 118.5 . .
C23 C27 C26 118.9(9) . .
C23 C27 H27 120.5 . .
C26 C27 H27 120.5 . .
O4 C28 O3 125.3(8) . .
O4 C28 C29 124.4(8) . .
O3 C28 C29 109.8(7) . .
C33 C29 C30 119.5(8) . .
C33 C29 C28 122.9(8) . .
C30 C29 C28 117.5(9) . .
C31 C30 C29 116.9(9) . .
C31 C30 H30 121.6 . .
C29 C30 H30 121.6 . .
N2 C31 C30 126.5(9) . .
N2 C31 H31 116.8 . .
C30 C31 H31 116.8 . .
N2 C32 C33 123.9(9) . .
N2 C32 H32 118.0 . .
C33 C32 H32 118.0 . .
C29 C33 C32 117.3(8) . .
C29 C33 H33 121.4 . .
C32 C33 H33 121.4 . .
O6 C34 O5 120.9(7) . .
O6 C34 C35 128.5(8) . .
O5 C34 C35 110.4(8) . .
C36 C35 C39 121.2(8) . .
C36 C35 C34 116.7(9) . .
C39 C35 C34 122.1(8) . .
C35 C36 C37 117.7(11) . .
C35 C36 H36 121.2 . .
C37 C36 H36 121.2 . .
N3 C37 C36 123.7(9) . .
N3 C37 H37 118.2 . .
C36 C37 H37 118.2 . .
N3 C38 C39 119.6(9) . .
N3 C38 H38 120.2 . .
C39 C38 H38 120.2 . .
C35 C39 C38 118.1(8) . .
C35 C39 H39 121.0 . .
C38 C39 H39 121.0 . .
O8 C40 O7 121.2(9) . .
O8 C40 C41 127.8(9) . .
O7 C40 C41 110.8(7) . .
C45 C41 C42 118.5(9) . .
C45 C41 C40 123.7(8) . .
C42 C41 C40 117.7(8) . .
C43 C42 C41 120.6(10) . .
C43 C42 H42 119.7 . .
C41 C42 H42 119.7 . .
N4 C43 C42 119.4(11) . .
N4 C43 H43 120.3 . .
C42 C43 H43 120.3 . .
N4 C44 C45 120.8(8) . .
N4 C44 H44 119.6 . .
C45 C44 H44 119.6 . .
C41 C45 C44 117.4(8) . .
C41 C45 H45 121.3 . .
C44 C45 H45 121.3 . .
O10 C46 O9 121.4(6) . .
O10 C46 C47 125.3(6) . .
O9 C46 C47 113.2(6) . .
C48 C47 C51 122.8(7) . .
C48 C47 C46 120.2(7) . .
C51 C47 C46 116.9(7) . .
C47 C48 C49 116.3(7) . .
C47 C48 H48 121.8 . .
C49 C48 H48 121.8 . .
N5 C49 C48 123.8(8) . .
N5 C49 H49 118.1 . .
C48 C49 H49 118.1 . .
N5 C50 C51 123.0(8) . .
N5 C50 H50 118.5 . .
C51 C50 H50 118.5 . .
C47 C51 C50 116.7(9) . .
C47 C51 H51 121.6 . .
C50 C51 H51 121.6 . .
O12 C52 O11 123.1(6) . .
O12 C52 C53 126.2(7) . .
O11 C52 C53 110.6(6) . .
C54 C53 C57 120.4(8) . .
C54 C53 C52 123.1(8) . .
C57 C53 C52 116.6(7) . .
C53 C54 C55 116.6(8) . .
C53 C54 H54 121.7 . .
C55 C54 H54 121.7 . .
N6 C55 C54 125.6(8) . .
N6 C55 H55 117.2 . .
C54 C55 H55 117.2 . .
N6 C56 C57 122.4(8) . .
N6 C56 H56 118.8 . .
C57 C56 H56 118.8 . .
C56 C57 C53 117.2(8) . .
C56 C57 H57 121.4 . .
C53 C57 H57 121.4 . .

loop_
_geom_bond_atom_site_label_1
_geom_bond_atom_site_label_2
_geom_bond_distance
_geom_bond_site_symmetry_2
Co2 N5 2.144(7) 4_545
Co2 N2 2.154(7) 2_655
Co2 N6 2.161(6) .
Co2 N3 2.164(6) 3_445
Co2 I3 2.349(6) .
Co2 I4 2.370(6) .
Co1 N1 2.137(9) .
Co1 N1 2.137(9) 2_655
Co1 N4 2.183(8) 2_645
Co1 N4 2.183(8) 1_545
Co1 I13 2.382(7) 2_655
Co1 O13 2.382(7) 2_655
Co1 O13 2.383(7) .
O1 C22 1.350(10) .
O1 C3 1.368(9) .
O2 C22 1.226(11) .
O3 C28 1.353(11) .
O3 C4 1.408(8) .
O4 C28 1.174(10) .
O5 C34 1.384(11) .
O5 C10 1.419(8) .
O6 C34 1.205(11) .
O7 C11 1.380(9) .
O7 C40 1.385(10) .
O8 C40 1.227(10) .
O9 C46 1.349(8) .
O9 C17 1.429(8) .
O10 C46 1.244(9) .
O11 C52 1.370(9) .
O11 C18 1.435(7) .
O12 C52 1.206(9) .
N1 C26 1.345(12) .
N1 C25 1.399(14) .
N2 C32 1.307(13) .
N2 C31 1.333(12) .
N2 Co2 2.154(7) 2_655
N3 C38 1.346(12) .
N3 C37 1.350(13) .
N3 Co2 2.164(6) 3
N4 C44 1.276(12) .
N4 C43 1.347(13) .
N4 Co1 2.183(8) 1_565
N5 C49 1.331(11) .
N5 C50 1.362(12) .
N5 Co2 2.145(7) 4
N6 C55 1.310(11) .
N6 C56 1.355(11) .
C1 C2 1.385(10) .
C1 C6 1.437(10) .
C1 C21 1.503(9) .
C2 C3 1.401(9) .
C2 H2 0.9500 .
C3 C4 1.410(11) .
C4 C5 1.355(11) .
C5 C6 1.409(9) .
C5 H5 0.9500 .
C6 C7 1.497(10) .
C7 C8 1.528(10) .
C7 H7A 0.9900 .
C7 H7B 0.9900 .
C8 C13 1.404(9) .
C8 C9 1.408(9) .
C9 C10 1.362(11) .
C9 H9 0.9500 .
C10 C11 1.369(11) .
C11 C12 1.413(9) .
C12 C13 1.382(10) .
C12 H12 0.9500 .
C13 C14 1.491(8) .
C14 C15 1.526(8) .
C14 H14A 0.9900 .
C14 H14B 0.9900 .
C15 C20 1.383(9) .
C15 C16 1.391(9) .
C16 C17 1.346(9) .
C16 H16 0.9500 .
C17 C18 1.380(10) .
C18 C19 1.336(9) .
C19 C20 1.416(8) .
C19 H19 0.9500 .
C20 C21 1.540(9) .
C21 H21A 0.9900 .
C21 H21B 0.9900 .
C22 C23 1.496(13) .
C23 C27 1.337(14) .
C23 C24 1.394(12) .
C24 C25 1.351(14) .
C24 H24 0.9500 .
C25 H25 0.9500 .
C26 C27 1.373(14) .
C26 H26 0.9500 .
C27 H27 0.9500 .
C28 C29 1.494(12) .
C29 C33 1.362(12) .
C29 C30 1.398(14) .
C30 C31 1.366(12) .
C30 H30 0.9500 .
C31 H31 0.9500 .
C32 C33 1.435(11) .
C32 H32 0.9500 .
C33 H33 0.9500 .
C34 C35 1.458(11) .
C35 C36 1.334(13) .
C35 C39 1.418(13) .
C36 C37 1.392(13) .
C36 H36 0.9500 .
C37 H37 0.9500 .
C38 C39 1.430(12) .
C38 H38 0.9500 .
C39 H39 0.9500 .
C40 C41 1.451(13) .
C41 C45 1.356(12) .
C41 C42 1.429(13) .
C42 C43 1.358(15) .
C42 H42 0.9500 .
C43 H43 0.9500 .
C44 C45 1.470(13) .
C44 H44 0.9500 .
C45 H45 0.9500 .
C46 C47 1.476(10) .
C47 C48 1.366(11) .
C47 C51 1.368(12) .
C48 C49 1.401(10) .
C48 H48 0.9500 .
C49 H49 0.9500 .
C50 C51 1.393(11) .
C50 H50 0.9500 .
C51 H51 0.9500 .
C52 C53 1.483(10) .
C53 C54 1.375(12) .
C53 C57 1.413(12) .
C54 C55 1.376(11) .
C54 H54 0.9500 .
C55 H55 0.9500 .
C56 C57 1.385(12) .
C56 H56 0.9500 .
C57 H57 0.9500 .

loop_
_geom_torsion_atom_site_label_1
_geom_torsion_atom_site_label_2
_geom_torsion_atom_site_label_3
_geom_torsion_atom_site_label_4
_geom_torsion
_geom_torsion_site_symmetry_1
N1 Co1 N1 C26 45.7(7) 2_655
N4 Co1 N1 C26 110(6) 2_645
N4 Co1 N1 C26 -131.5(9) 1_545
I13 Co1 N1 C26 137.4(9) 2_655
O13 Co1 N1 C26 137.4(9) 2_655
O13 Co1 N1 C26 -43.4(9) .
N1 Co1 N1 C25 -131.4(10) 2_655
N4 Co1 N1 C25 -67(6) 2_645
N4 Co1 N1 C25 51.5(9) 1_545
I13 Co1 N1 C25 -39.6(9) 2_655
O13 Co1 N1 C25 -39.6(9) 2_655
O13 Co1 N1 C25 139.6(9) .
N5 Co2 N6 C55 150(4) 4_545
N2 Co2 N6 C55 39.2(9) 2_655
N3 Co2 N6 C55 -137.8(9) 3_445
I3 Co2 N6 C55 131.4(8) .
I4 Co2 N6 C55 -49.0(9) .
N5 Co2 N6 C56 -28(5) 4_545
N2 Co2 N6 C56 -138.8(8) 2_655
N3 Co2 N6 C56 44.1(8) 3_445
I3 Co2 N6 C56 -46.6(8) .
I4 Co2 N6 C56 132.9(7) .
C6 C1 C2 C3 1.4(11) .
C21 C1 C2 C3 178.2(6) .
C22 O1 C3 C2 -123.5(8) .
C22 O1 C3 C4 64.9(10) .
C1 C2 C3 O1 -173.6(7) .
C1 C2 C3 C4 -1.7(11) .
C28 O3 C4 C5 56.8(11) .
C28 O3 C4 C3 -129.0(9) .
O1 C3 C4 C5 172.7(7) .
C2 C3 C4 C5 1.0(11) .
O1 C3 C4 O3 -1.6(11) .
C2 C3 C4 O3 -173.2(6) .
O3 C4 C5 C6 173.7(6) .
C3 C4 C5 C6 -0.1(11) .
C4 C5 C6 C1 -0.2(10) .
C4 C5 C6 C7 -178.5(6) .
C2 C1 C6 C5 -0.5(10) .
C21 C1 C6 C5 -177.1(6) .
C2 C1 C6 C7 177.7(6) .
C21 C1 C6 C7 1.1(10) .
C5 C6 C7 C8 82.0(7) .
C1 C6 C7 C8 -96.2(7) .
C6 C7 C8 C13 95.7(7) .
C6 C7 C8 C9 -80.9(7) .
C13 C8 C9 C10 0.2(11) .
C7 C8 C9 C10 176.9(7) .
C8 C9 C10 C11 0.3(12) .
C8 C9 C10 O5 -177.3(7) .
C34 O5 C10 C9 -121.4(9) .
C34 O5 C10 C11 60.9(10) .
C9 C10 C11 O7 -177.0(7) .
O5 C10 C11 O7 0.6(12) .
C9 C10 C11 C12 -1.0(12) .
O5 C10 C11 C12 176.6(6) .
C40 O7 C11 C10 -125.5(9) .
C40 O7 C11 C12 58.7(10) .
C10 C11 C12 C13 1.1(11) .
O7 C11 C12 C13 177.1(6) .
C11 C12 C13 C8 -0.6(10) .
C11 C12 C13 C14 -177.4(6) .
C9 C8 C13 C12 -0.1(9) .
C7 C8 C13 C12 -176.6(6) .
C9 C8 C13 C14 176.4(6) .
C7 C8 C13 C14 -0.1(10) .
C12 C13 C14 C15 82.3(7) .
C8 C13 C14 C15 -94.3(7) .
C13 C14 C15 C20 94.4(7) .
C13 C14 C15 C16 -83.4(6) .
C20 C15 C16 C17 -1.5(8) .
C14 C15 C16 C17 176.5(5) .
C15 C16 C17 C18 1.3(9) .
C15 C16 C17 O9 -177.2(5) .
C46 O9 C17 C16 -114.4(7) .
C46 O9 C17 C18 67.2(8) .
C16 C17 C18 C19 -0.4(9) .
O9 C17 C18 C19 178.0(5) .
C16 C17 C18 O11 -178.4(5) .
O9 C17 C18 O11 0.0(8) .
C52 O11 C18 C19 56.0(8) .
C52 O11 C18 C17 -126.0(7) .
C17 C18 C19 C20 -0.3(8) .
O11 C18 C19 C20 177.6(5) .
C16 C15 C20 C19 0.8(8) .
C14 C15 C20 C19 -177.1(5) .
C16 C15 C20 C21 179.0(5) .
C14 C15 C20 C21 1.1(8) .
C18 C19 C20 C15 0.1(8) .
C18 C19 C20 C21 -178.2(5) .
C2 C1 C21 C20 -81.5(8) .
C6 C1 C21 C20 95.1(7) .
C15 C20 C21 C1 -97.3(7) .
C19 C20 C21 C1 81.0(7) .
C3 O1 C22 O2 1.9(14) .
C3 O1 C22 C23 175.2(7) .
O2 C22 C23 C27 161.8(11) .
O1 C22 C23 C27 -11.3(14) .
O2 C22 C23 C24 -19.6(15) .
O1 C22 C23 C24 167.3(9) .
C27 C23 C24 C25 1.4(17) .
C22 C23 C24 C25 -177.3(11) .
C23 C24 C25 N1 -2.4(19) .
C26 N1 C25 C24 2.7(18) .
Co1 N1 C25 C24 -180.0(10) .
C25 N1 C26 C27 -2.0(16) .
Co1 N1 C26 C27 -179.1(8) .
C24 C23 C27 C26 -0.7(16) .
C22 C23 C27 C26 177.8(10) .
N1 C26 C27 C23 1.1(17) .
C4 O3 C28 O4 8.8(17) .
C4 O3 C28 C29 -179.0(8) .
O4 C28 C29 C33 158.0(13) .
O3 C28 C29 C33 -14.4(15) .
O4 C28 C29 C30 -26.6(19) .
O3 C28 C29 C30 161.1(10) .
C33 C29 C30 C31 -1.5(17) .
C28 C29 C30 C31 -177.1(11) .
C32 N2 C31 C30 -3.1(19) .
Co2 N2 C31 C30 178.8(10) 2_655
C29 C30 C31 N2 0(2) .
C31 N2 C32 C33 6.8(16) .
Co2 N2 C32 C33 -175.2(8) 2_655
C30 C29 C33 C32 4.8(16) .
C28 C29 C33 C32 -179.8(10) .
N2 C32 C33 C29 -7.9(16) .
C10 O5 C34 O6 3.7(13) .
C10 O5 C34 C35 179.3(7) .
O6 C34 C35 C36 -17.9(16) .
O5 C34 C35 C36 166.9(9) .
O6 C34 C35 C39 162.4(11) .
O5 C34 C35 C39 -12.7(13) .
C39 C35 C36 C37 3.7(17) .
C34 C35 C36 C37 -176.0(10) .
C38 N3 C37 C36 6.0(15) .
Co2 N3 C37 C36 -178.5(9) 3
C35 C36 C37 N3 -6.9(17) .
C37 N3 C38 C39 -1.8(14) .
Co2 N3 C38 C39 -177.3(7) 3
C36 C35 C39 C38 0.1(15) .
C34 C35 C39 C38 179.7(9) .
N3 C38 C39 C35 -1.1(14) .
C11 O7 C40 O8 6.1(12) .
C11 O7 C40 C41 -178.0(7) .
O8 C40 C41 C45 157.3(11) .
O7 C40 C41 C45 -18.2(14) .
O8 C40 C41 C42 -26.8(16) .
O7 C40 C41 C42 157.7(9) .
C45 C41 C42 C43 -2.2(19) .
C40 C41 C42 C43 -178.3(12) .
C44 N4 C43 C42 4(2) .
Co1 N4 C43 C42 178.8(11) 1_565
C41 C42 C43 N4 -1(2) .
C43 N4 C44 C45 -3.0(19) .
Co1 N4 C44 C45 -177.4(8) 1_565
C42 C41 C45 C44 3.2(16) .
C40 C41 C45 C44 179.0(10) .
N4 C44 C45 C41 -0.8(18) .
C17 O9 C46 O10 -1.4(10) .
C17 O9 C46 C47 177.6(6) .
O10 C46 C47 C48 163.9(8) .
O9 C46 C47 C48 -15.0(11) .
O10 C46 C47 C51 -17.3(13) .
O9 C46 C47 C51 163.8(8) .
C51 C47 C48 C49 2.2(14) .
C46 C47 C48 C49 -179.1(7) .
C50 N5 C49 C48 1.7(14) .
Co2 N5 C49 C48 -176.5(7) 4
C47 C48 C49 N5 -3.0(14) .
C49 N5 C50 C51 0.6(15) .
Co2 N5 C50 C51 178.8(8) 4
C48 C47 C51 C50 -0.1(15) .
C46 C47 C51 C50 -178.9(8) .
N5 C50 C51 C47 -1.3(16) .
C18 O11 C52 O12 5.4(11) .
C18 O11 C52 C53 -178.3(7) .
O12 C52 C53 C54 157.2(10) .
O11 C52 C53 C54 -19.0(12) .
O12 C52 C53 C57 -21.5(14) .
O11 C52 C53 C57 162.2(8) .
C57 C53 C54 C55 -1.8(14) .
C52 C53 C54 C55 179.5(9) .
C56 N6 C55 C54 1.8(16) .
Co2 N6 C55 C54 -176.3(8) .
C53 C54 C55 N6 0.7(16) .
C55 N6 C56 C57 -3.2(16) .
Co2 N6 C56 C57 175.0(8) .
N6 C56 C57 C53 2.1(16) .
C54 C53 C57 C56 0.4(15) .
C52 C53 C57 C56 179.3(9) .

loop_
_platon_squeeze_void_nr
_platon_squeeze_void_average_x
_platon_squeeze_void_average_y
_platon_squeeze_void_average_z
_platon_squeeze_void_volume
_platon_squeeze_void_count_electrons
_platon_squeeze_void_content
1 -0.005 0.361 -0.013 13176 3761 ' '
